data_7245338
loop_
_publ_author_name
'Krajewska, Joanna'
'Nowicki, Krzysztof'
'Durka, Krzysztof'
'Marek-Urban, Paulina H.'
'Wi\'nska, Patrycja'
'St\;epniewski, Tomasz'
'Wo\'zniak, Krzysztof'
'Laudy, Agnieszka E.'
'Luli\'nski, Sergiusz'

_publ_section_title
;
 Oxazoline scaffold in synthesis of benzosiloxaboroles and related
 ring-expanded heterocycles: diverse reactivity, structural peculiarities
 and antimicrobial activity
;
_journal_issue 36
_journal_name_full 'RSC Advances'
_journal_page_first 23099
_journal_page_last 23117
_journal_paper_doi 10.1039/D2RA03910A
_journal_volume 12
_journal_year 2022
_chemical_formula_moiety 'C13 H21 B F N O3 Si'
_chemical_formula_sum 'C13 H21 B F N O3 Si'
_chemical_formula_weight 297.21
_chemical_melting_point 426
_chemical_name_systematic
;
8-fluoro-9-(hydroxydimethylsilyl)-3,3-dimethyl-2,3,5-trihydro-10l4-benzo[3,4][1,2]azaborolo[2,1-b][1,3,2]oxazaborol-10-ol
;
_space_group_crystal_system monoclinic
_space_group_IT_number 14
_space_group_name_Hall '-P 2ybc'
_space_group_name_H-M_alt 'P 1 21/c 1'
_atom_sites_solution_hydrogens mixed
_audit_creation_method SHELXL-2013
_audit_update_record
;
2022-04-13 deposited with the CCDC.	2022-08-08 downloaded from the CCDC.
;
_cell_angle_alpha 90
_cell_angle_beta 98.992(2)
_cell_angle_gamma 90
_cell_formula_units_Z 4
_cell_length_a 9.4868(3)
_cell_length_b 8.2232(2)
_cell_length_c 18.9873(4)
_cell_measurement_reflns_used 9194
_cell_measurement_temperature 100(2)
_cell_measurement_theta_max 76.3960
_cell_measurement_theta_min 4.7030
_cell_volume 1463.03(7)
_computing_cell_refinement 'CrysAlisPro 1.171.40.84a (Rigaku OD, 2020)'
_computing_data_collection 'CrysAlisPro 1.171.40.84a (Rigaku OD, 2020)'
_computing_data_reduction 'CrysAlisPro 1.171.40.84a (Rigaku OD, 2020)'
_computing_structure_refinement 'SHELXL-2013 (Sheldrick, 2013)'
_diffrn_ambient_environment N~2~
_diffrn_ambient_temperature 100.01(10)
_diffrn_detector 'CCD plate'
_diffrn_detector_area_resol_mean 5.2195
_diffrn_detector_type Atlas
_diffrn_measured_fraction_theta_full 0.999
_diffrn_measured_fraction_theta_max 0.999
_diffrn_measurement_device 'four-circle diffractometer'
_diffrn_measurement_device_type 'SuperNova, Dual, Cu at home/near, Atlas'
_diffrn_radiation_monochromator mirror
_diffrn_radiation_probe x-ray
_diffrn_radiation_type 'Cu K\a'
_diffrn_radiation_wavelength 1.54184
_diffrn_reflns_av_R_equivalents 0.0365
_diffrn_reflns_av_unetI/netI 0.0205
_diffrn_reflns_Laue_measured_fraction_full 0.999
_diffrn_reflns_Laue_measured_fraction_max 0.999
_diffrn_reflns_limit_h_max 11
_diffrn_reflns_limit_h_min -11
_diffrn_reflns_limit_k_max 10
_diffrn_reflns_limit_k_min -8
_diffrn_reflns_limit_l_max 20
_diffrn_reflns_limit_l_min -23
_diffrn_reflns_number 16598
_diffrn_reflns_point_group_measured_fraction_full 0.999
_diffrn_reflns_point_group_measured_fraction_max 0.999
_diffrn_reflns_theta_full 67.679
_diffrn_reflns_theta_max 76.679
_diffrn_reflns_theta_min 4.716
_diffrn_source 'micro-focus sealed X-ray tube'
_diffrn_source_type 'SuperNova (Cu) X-ray Source'
_exptl_absorpt_coefficient_mu 1.579
_exptl_absorpt_correction_T_max 1.000
_exptl_absorpt_correction_T_min 0.744
_exptl_absorpt_correction_type gaussian
_exptl_absorpt_process_details
;
CrysAlisPro 1.171.40.84a (Rigaku Oxford Diffraction, 2020)
Numerical absorption correction based on gaussian integration over
a multifaceted crystal model
Empirical absorption correction using spherical harmonics,
implemented in SCALE3 ABSPACK scaling algorithm.
;
_exptl_crystal_colour colourless
_exptl_crystal_density_diffrn 1.349
_exptl_crystal_description block
_exptl_crystal_F_000 632
_exptl_crystal_recrystallization_method 'Re-crystallisation from solvent: CHCl3'
_exptl_crystal_size_max 0.259
_exptl_crystal_size_mid 0.200
_exptl_crystal_size_min 0.085
_refine_diff_density_max 0.501
_refine_diff_density_min -0.286
_refine_diff_density_rms 0.060
_refine_ls_extinction_method none
_refine_ls_goodness_of_fit_ref 1.035
_refine_ls_hydrogen_treatment mixed
_refine_ls_matrix_type full
_refine_ls_number_parameters 190
_refine_ls_number_reflns 3060
_refine_ls_number_restraints 3
_refine_ls_restrained_S_all 1.035
_refine_ls_R_factor_all 0.0422
_refine_ls_R_factor_gt 0.0391
_refine_ls_shift/su_max 0.000
_refine_ls_shift/su_mean 0.000
_refine_ls_structure_factor_coef Fsqd
_refine_ls_weighting_details 'w=1/[\s^2^(Fo^2^)+(0.0727P)^2^+0.5603P] where P=(Fo^2^+2Fc^2^)/3'
_refine_ls_weighting_scheme calc
_refine_ls_wR_factor_gt 0.1079
_refine_ls_wR_factor_ref 0.1112
_reflns_Friedel_coverage 0.000
_reflns_number_gt 2810
_reflns_number_total 3060
_reflns_threshold_expression 'I > 2\s(I)'
_cod_data_source_file d2ra03910a7.cif
_cod_data_source_block 4c
_cod_original_sg_symbol_H-M 'P 21/c'
_cod_database_code 7245338
_shelx_space_group_comment
;
The symmetry employed for this shelxl refinement is uniquely defined
by the following loop, which should always be used as a source of
symmetry information in preference to the above space-group names.
They are only intended as comments.
;
_oxdiff_exptl_absorpt_empirical_full_min 0.794
_oxdiff_exptl_absorpt_empirical_full_max 1.277
_oxdiff_exptl_absorpt_empirical_details
;
Empirical correction (ABSPACK) includes:
- Absorption correction using spherical harmonics
- Frame scaling
- Detector area scaling
;
_shelxl_version_number 2013-4

loop_
_space_group_symop_operation_xyz
'x, y, z'
'-x, y+1/2, -z+1/2'
'-x, -y, -z'
'x, -y-1/2, z-1/2'

loop_
_atom_site_label
_atom_site_type_symbol
_atom_site_fract_x
_atom_site_fract_y
_atom_site_fract_z
_atom_site_U_iso_or_equiv
_atom_site_adp_type
_atom_site_occupancy
_atom_site_site_symmetry_order
_atom_site_calc_flag
_atom_site_refinement_flags_posn
_atom_site_refinement_flags_adp
_atom_site_refinement_flags_occupancy
_atom_site_disorder_assembly
_atom_site_disorder_group
Si1 Si 0.21380(4) 0.95855(4) 0.40280(2) 0.01664(13) Uani 1 1 d . . . . .
F1 F 0.37322(9) 0.78262(11) 0.29130(4) 0.0232(2) Uani 1 1 d . . . . .
O3 O 0.06020(11) 1.04713(11) 0.41026(5) 0.0196(2) Uani 1 1 d D . . . .
O2 O 0.01955(10) 0.71162(11) 0.49386(5) 0.0169(2) Uani 1 1 d D . . . .
O1 O -0.16206(10) 0.81592(11) 0.40231(5) 0.0177(2) Uani 1 1 d . . . . .
N1 N -0.14448(12) 0.52023(14) 0.40908(6) 0.0159(2) Uani 1 1 d D . . . .
C3 C 0.02407(15) 0.52164(16) 0.32622(7) 0.0173(3) Uani 1 1 d . . . . .
C1 C 0.17554(14) 0.75977(16) 0.35354(7) 0.0167(3) Uani 1 1 d . . . . .
C6 C 0.25388(15) 0.69955(17) 0.30355(7) 0.0184(3) Uani 1 1 d . . . . .
C2 C 0.05787(14) 0.66346(16) 0.36533(7) 0.0160(3) Uani 1 1 d . . . . .
C4 C 0.10386(16) 0.46847(17) 0.27506(7) 0.0196(3) Uani 1 1 d . . . . .
H4 H 0.0780 0.3724 0.2484 0.024 Uiso 1 1 calc R U . . .
C5 C 0.22201(16) 0.55864(18) 0.26378(7) 0.0209(3) Uani 1 1 d . . . . .
H5 H 0.2796 0.5249 0.2298 0.025 Uiso 1 1 calc R U . . .
C9 C -0.29223(15) 0.74243(17) 0.37129(7) 0.0187(3) Uani 1 1 d . . . . .
H9A H -0.2957 0.7300 0.3192 0.022 Uiso 1 1 calc R U . . .
H9B H -0.3744 0.8097 0.3799 0.022 Uiso 1 1 calc R U . . .
C13 C 0.31092(18) 1.10511(18) 0.35310(8) 0.0259(3) Uani 1 1 d . . . . .
H13A H 0.2557 1.1243 0.3057 0.039 Uiso 1 1 calc R U . . .
H13B H 0.4045 1.0602 0.3481 0.039 Uiso 1 1 calc R U . . .
H13C H 0.3237 1.2081 0.3793 0.039 Uiso 1 1 calc R U . . .
C12 C 0.31752(16) 0.91826(18) 0.49255(7) 0.0217(3) Uani 1 1 d . . . . .
H12A H 0.2653 0.8410 0.5181 0.033 Uiso 1 1 calc R U . . .
H12B H 0.3313 1.0203 0.5194 0.033 Uiso 1 1 calc R U . . .
H12C H 0.4107 0.8723 0.4874 0.033 Uiso 1 1 calc R U . . .
C11 C -0.31970(16) 0.59228(18) 0.48484(8) 0.0215(3) Uani 1 1 d . . . . .
H11A H -0.3226 0.4842 0.5063 0.032 Uiso 1 1 calc R U . . .
H11B H -0.4101 0.6486 0.4865 0.032 Uiso 1 1 calc R U . . .
H11C H -0.2411 0.6552 0.5114 0.032 Uiso 1 1 calc R U . . .
C8 C -0.29668(14) 0.57482(17) 0.40714(7) 0.0177(3) Uani 1 1 d . . . . .
C7 C -0.10723(15) 0.43706(17) 0.34374(7) 0.0185(3) Uani 1 1 d . . . . .
H7A H -0.1869 0.4467 0.3035 0.022 Uiso 1 1 calc R U . . .
H7B H -0.0876 0.3203 0.3534 0.022 Uiso 1 1 calc R U . . .
C10 C -0.40895(16) 0.46132(17) 0.36731(8) 0.0228(3) Uani 1 1 d . . . . .
H10A H -0.3934 0.4505 0.3177 0.034 Uiso 1 1 calc R U . . .
H10B H -0.5042 0.5063 0.3684 0.034 Uiso 1 1 calc R U . . .
H10C H -0.4014 0.3542 0.3902 0.034 Uiso 1 1 calc R U . . .
B1 B -0.05075(16) 0.69212(18) 0.42153(8) 0.0155(3) Uani 1 1 d . . . . .
H3 H -0.0168(14) 0.993(2) 0.4062(10) 0.023 Uiso 1 1 d D U . . .
H2 H -0.0185(19) 0.7872(18) 0.5154(9) 0.023 Uiso 1 1 d D U . . .
H1 H -0.122(2) 0.4524(19) 0.4442(8) 0.023 Uiso 1 1 d D U . . .

loop_
_atom_site_aniso_label
_atom_site_aniso_U_11
_atom_site_aniso_U_22
_atom_site_aniso_U_33
_atom_site_aniso_U_23
_atom_site_aniso_U_13
_atom_site_aniso_U_12
Si1 0.0191(2) 0.0127(2) 0.0174(2) -0.00053(12) 0.00060(14) -0.00095(13)
F1 0.0216(4) 0.0229(4) 0.0262(4) -0.0012(3) 0.0073(3) -0.0022(3)
O3 0.0214(5) 0.0137(5) 0.0225(5) -0.0022(4) 0.0002(4) 0.0000(4)
O2 0.0201(5) 0.0142(4) 0.0155(4) -0.0021(3) -0.0003(4) 0.0011(4)
O1 0.0178(5) 0.0135(4) 0.0208(5) 0.0004(3) -0.0006(4) 0.0007(4)
N1 0.0183(6) 0.0134(5) 0.0150(5) 0.0002(4) -0.0008(4) 0.0006(4)
C3 0.0193(6) 0.0147(6) 0.0161(6) 0.0002(5) -0.0026(5) 0.0016(5)
C1 0.0195(7) 0.0134(6) 0.0160(6) 0.0004(5) -0.0014(5) 0.0016(5)
C6 0.0175(6) 0.0183(6) 0.0189(6) 0.0021(5) 0.0010(5) 0.0010(5)
C2 0.0184(6) 0.0135(6) 0.0146(6) 0.0013(5) -0.0022(5) 0.0024(5)
C4 0.0219(7) 0.0177(7) 0.0178(6) -0.0037(5) -0.0015(5) 0.0025(5)
C5 0.0227(7) 0.0207(7) 0.0191(6) -0.0024(5) 0.0025(5) 0.0047(5)
C9 0.0188(7) 0.0163(6) 0.0197(6) 0.0009(5) -0.0014(5) 0.0002(5)
C13 0.0339(8) 0.0176(7) 0.0272(7) -0.0009(5) 0.0076(6) -0.0056(6)
C12 0.0221(7) 0.0193(7) 0.0220(7) -0.0019(5) -0.0020(5) -0.0008(5)
C11 0.0227(7) 0.0196(7) 0.0226(7) 0.0003(5) 0.0049(5) -0.0006(6)
C8 0.0163(7) 0.0151(6) 0.0207(7) 0.0006(5) -0.0003(5) -0.0006(5)
C7 0.0219(7) 0.0149(6) 0.0177(6) -0.0036(5) 0.0000(5) -0.0007(5)
C10 0.0201(7) 0.0192(7) 0.0275(7) -0.0009(5) -0.0016(6) -0.0032(5)
B1 0.0173(7) 0.0112(6) 0.0169(7) 0.0004(5) -0.0004(5) -0.0004(5)

loop_
_atom_type_symbol
_atom_type_description
_atom_type_scat_dispersion_real
_atom_type_scat_dispersion_imag
_atom_type_scat_source
C C 0.0181 0.0091 'International Tables Vol C Tables 4.2.6.8 and 6.1.1.4'
H H 0.0000 0.0000 'International Tables Vol C Tables 4.2.6.8 and 6.1.1.4'
N N 0.0311 0.0180 'International Tables Vol C Tables 4.2.6.8 and 6.1.1.4'
O O 0.0492 0.0322 'International Tables Vol C Tables 4.2.6.8 and 6.1.1.4'
F F 0.0727 0.0534 'International Tables Vol C Tables 4.2.6.8 and 6.1.1.4'
Si Si 0.2541 0.3302 'International Tables Vol C Tables 4.2.6.8 and 6.1.1.4'
B B 0.0090 0.0039 'International Tables Vol C Tables 4.2.6.8 and 6.1.1.4'

loop_
_exptl_crystal_face_index_h
_exptl_crystal_face_index_k
_exptl_crystal_face_index_l
_exptl_crystal_face_perp_dist
0 0 -1 0.0807
1 -5 -3 0.0807
1 -5 5 0.0847
-1 5 0 0.0719
0 0 1 0.1651
-5 2 2 0.0306
5 -2 0 0.0448
5 1 0 0.0666
-5 -1 1 0.0657
0 1 -5 0.0752
-5 1 1 0.0251

loop_
_geom_angle_atom_site_label_1
_geom_angle_atom_site_label_2
_geom_angle_atom_site_label_3
_geom_angle
_geom_angle_site_symmetry_1
_geom_angle_site_symmetry_3
_geom_angle_publ_flag
O3 Si1 C12 110.29(6) . . ?
O3 Si1 C13 105.70(7) . . ?
C12 Si1 C13 110.31(7) . . ?
O3 Si1 C1 108.63(6) . . ?
C12 Si1 C1 109.43(6) . . ?
C13 Si1 C1 112.41(6) . . ?
Si1 O3 H3 121.1(14) . . ?
B1 O2 H2 111.8(13) . . ?
C9 O1 B1 110.67(10) . . ?
C7 N1 C8 117.53(10) . . ?
C7 N1 B1 108.25(10) . . ?
C8 N1 B1 103.81(10) . . ?
C7 N1 H1 106.1(13) . . ?
C8 N1 H1 109.5(13) . . ?
B1 N1 H1 111.8(13) . . ?
C4 C3 C2 122.01(13) . . ?
C4 C3 C7 124.53(12) . . ?
C2 C3 C7 113.44(12) . . ?
C6 C1 C2 115.43(12) . . ?
C6 C1 Si1 124.48(11) . . ?
C2 C1 Si1 120.07(10) . . ?
F1 C6 C1 118.89(12) . . ?
F1 C6 C5 115.96(12) . . ?
C1 C6 C5 125.15(13) . . ?
C3 C2 C1 120.40(13) . . ?
C3 C2 B1 110.95(12) . . ?
C1 C2 B1 128.65(12) . . ?
C5 C4 C3 118.69(13) . . ?
C5 C4 H4 120.7 . . ?
C3 C4 H4 120.7 . . ?
C4 C5 C6 118.27(13) . . ?
C4 C5 H5 120.9 . . ?
C6 C5 H5 120.9 . . ?
O1 C9 C8 106.26(10) . . ?
O1 C9 H9A 110.5 . . ?
C8 C9 H9A 110.5 . . ?
O1 C9 H9B 110.5 . . ?
C8 C9 H9B 110.5 . . ?
H9A C9 H9B 108.7 . . ?
Si1 C13 H13A 109.5 . . ?
Si1 C13 H13B 109.5 . . ?
H13A C13 H13B 109.5 . . ?
Si1 C13 H13C 109.5 . . ?
H13A C13 H13C 109.5 . . ?
H13B C13 H13C 109.5 . . ?
Si1 C12 H12A 109.5 . . ?
Si1 C12 H12B 109.5 . . ?
H12A C12 H12B 109.5 . . ?
Si1 C12 H12C 109.5 . . ?
H12A C12 H12C 109.5 . . ?
H12B C12 H12C 109.5 . . ?
C8 C11 H11A 109.5 . . ?
C8 C11 H11B 109.5 . . ?
H11A C11 H11B 109.5 . . ?
C8 C11 H11C 109.5 . . ?
H11A C11 H11C 109.5 . . ?
H11B C11 H11C 109.5 . . ?
N1 C8 C10 114.97(12) . . ?
N1 C8 C11 106.54(10) . . ?
C10 C8 C11 109.96(12) . . ?
N1 C8 C9 100.66(10) . . ?
C10 C8 C9 113.18(11) . . ?
C11 C8 C9 111.07(12) . . ?
N1 C7 C3 106.28(11) . . ?
N1 C7 H7A 110.5 . . ?
C3 C7 H7A 110.5 . . ?
N1 C7 H7B 110.5 . . ?
C3 C7 H7B 110.5 . . ?
H7A C7 H7B 108.7 . . ?
C8 C10 H10A 109.5 . . ?
C8 C10 H10B 109.5 . . ?
H10A C10 H10B 109.5 . . ?
C8 C10 H10C 109.5 . . ?
H10A C10 H10C 109.5 . . ?
H10B C10 H10C 109.5 . . ?
O2 B1 O1 111.55(11) . . ?
O2 B1 C2 113.53(11) . . ?
O1 B1 C2 116.43(11) . . ?
O2 B1 N1 112.78(10) . . ?
O1 B1 N1 101.85(10) . . ?
C2 B1 N1 99.45(10) . . ?

loop_
_geom_bond_atom_site_label_1
_geom_bond_atom_site_label_2
_geom_bond_distance
_geom_bond_site_symmetry_2
_geom_bond_publ_flag
Si1 O3 1.6549(11) . ?
Si1 C12 1.8597(14) . ?
Si1 C13 1.8610(15) . ?
Si1 C1 1.8900(14) . ?
F1 C6 1.3729(16) . ?
O3 H3 0.850(9) . ?
O2 B1 1.4388(17) . ?
O2 H2 0.855(9) . ?
O1 C9 1.4177(16) . ?
O1 B1 1.4711(17) . ?
N1 C7 1.5063(17) . ?
N1 C8 1.5070(17) . ?
N1 B1 1.6669(18) . ?
N1 H1 0.871(9) . ?
C3 C4 1.392(2) . ?
C3 C2 1.3928(18) . ?
C3 C7 1.5085(19) . ?
C1 C6 1.3852(19) . ?
C1 C2 1.4148(19) . ?
C6 C5 1.390(2) . ?
C2 B1 1.612(2) . ?
C4 C5 1.388(2) . ?
C4 H4 0.9500 . ?
C5 H5 0.9500 . ?
C9 C8 1.5407(19) . ?
C9 H9A 0.9900 . ?
C9 H9B 0.9900 . ?
C13 H13A 0.9800 . ?
C13 H13B 0.9800 . ?
C13 H13C 0.9800 . ?
C12 H12A 0.9800 . ?
C12 H12B 0.9800 . ?
C12 H12C 0.9800 . ?
C11 C8 1.5316(19) . ?
C11 H11A 0.9800 . ?
C11 H11B 0.9800 . ?
C11 H11C 0.9800 . ?
C8 C10 1.5250(19) . ?
C7 H7A 0.9900 . ?
C7 H7B 0.9900 . ?
C10 H10A 0.9800 . ?
C10 H10B 0.9800 . ?
C10 H10C 0.9800 . ?

loop_
_exptl_oxdiff_crystal_face_indexfrac_h
_exptl_oxdiff_crystal_face_indexfrac_k
_exptl_oxdiff_crystal_face_indexfrac_l
_exptl_oxdiff_crystal_face_x
_exptl_oxdiff_crystal_face_y
_exptl_oxdiff_crystal_face_z
-0.0007 0.0003 -0.9996 0.0125 0.0322 0.0745
0.9927 -5.0055 -3.0192 0.2574 0.9220 -0.1969
0.9985 -5.0082 4.9780 0.1574 0.6648 -0.7931
-0.9949 5.0065 0.0202 -0.2199 -0.8255 0.4205
0.0007 -0.0003 0.9996 -0.0125 -0.0322 -0.0745
-4.9980 2.0002 2.0125 -0.8314 -0.2549 0.2104
4.9995 -2.0009 -0.0132 0.8064 0.1906 -0.3595
5.0028 1.0032 -0.0017 0.7682 -0.3229 -0.1322
-5.0021 -1.0036 1.0014 -0.7807 0.2908 0.0577
-0.0026 1.0031 -4.9944 0.0497 -0.0104 0.4484
-4.9999 0.9992 1.0090 -0.8062 -0.0516 0.2092
